data_4073766
loop_
_publ_author_name
'Liao, Chuang-Yi'
'Chan, Kai-Ting'
'Chang, Yu-Chuan'
'Chen, Chih-Yuan'
'Tu, Cheng-Yi'
'Hu, Ching-Han'
'Lee, Hon Man'

_publ_section_title
;
 Unexpected Solvent-Induced Cis/Trans Isomerization and Catalytic
 Application of a Bis-bidentate Nickel(II) Complex with N-Heterocyclic
 Carbene and Amido Functionalities
;
_journal_issue 24
_journal_name_full Organometallics
_journal_page_first 5826
_journal_paper_doi 10.1021/om700607m
_journal_volume 26
_journal_year 2007
_chemical_formula_moiety 'C36 H32 N6 Ni O2, C2 H6 O S'
_chemical_formula_sum 'C38 H38 N6 Ni O3 S'
_chemical_formula_weight 717.51
_space_group_IT_number 61
_symmetry_cell_setting orthorhombic
_symmetry_Int_Tables_number 61
_symmetry_space_group_name_Hall '-P 2ac 2ab'
_symmetry_space_group_name_H-M 'P b c a'
_atom_sites_solution_hydrogens geom
_atom_sites_solution_primary direct
_atom_sites_solution_secondary difmap
_audit_creation_method SHELXL-97
_cell_angle_alpha 90.00
_cell_angle_beta 90.00
_cell_angle_gamma 90.00
_cell_formula_units_Z 8
_cell_length_a 16.2756(18)
_cell_length_b 18.041(2)
_cell_length_c 23.284(3)
_cell_measurement_temperature 150(2)
_cell_volume 6836.8(14)
_computing_cell_refinement 'SAINT v6.280a (Bruker, 2004)'
_computing_data_collection 'APEX2 v1.0-22 (Bruker, 2004)'
_computing_data_reduction 'SAINT v6.280a (Bruker, 2004)'
_computing_molecular_graphics 'SHELXTL 5.1'
_computing_publication_material 'SHELXTL 5.1'
_computing_structure_refinement 'SHELXTL 5.1'
_computing_structure_solution 'SHELXTL 5.1 (Sheldrick, 1998)'
_diffrn_ambient_temperature 150(2)
_diffrn_measured_fraction_theta_full 0.995
_diffrn_measured_fraction_theta_max 0.995
_diffrn_measurement_device_type 'Bruker SMART APEX II'
_diffrn_measurement_method \w
_diffrn_radiation_monochromator graphite
_diffrn_radiation_probe x-ray
_diffrn_radiation_type MoK\a
_diffrn_radiation_wavelength 0.71073
_diffrn_reflns_av_R_equivalents 0.1306
_diffrn_reflns_av_sigmaI/netI 0.1123
_diffrn_reflns_limit_h_max 21
_diffrn_reflns_limit_h_min -21
_diffrn_reflns_limit_k_max 24
_diffrn_reflns_limit_k_min -24
_diffrn_reflns_limit_l_max 31
_diffrn_reflns_limit_l_min -24
_diffrn_reflns_number 55291
_diffrn_reflns_theta_full 28.78
_diffrn_reflns_theta_max 28.78
_diffrn_reflns_theta_min 1.75
_diffrn_source 'fine-focus sealed tube'
_diffrn_standards_decay_% 0
_diffrn_standards_interval_count 0
_diffrn_standards_interval_time 0
_diffrn_standards_number 0
_exptl_absorpt_coefficient_mu 0.676
_exptl_absorpt_correction_T_max 0.9355
_exptl_absorpt_correction_T_min 0.8600
_exptl_absorpt_correction_type multi-scan
_exptl_absorpt_process_details 'SADABS 2.10 (Sheldrick, 2003)'
_exptl_crystal_colour plate
_exptl_crystal_density_diffrn 1.394
_exptl_crystal_density_method 'not measured'
_exptl_crystal_description yellow
_exptl_crystal_F_000 3008
_exptl_crystal_size_max 0.23
_exptl_crystal_size_mid 0.14
_exptl_crystal_size_min 0.10
_refine_diff_density_max 0.397
_refine_diff_density_min -0.496
_refine_diff_density_rms 0.079
_refine_ls_extinction_method none
_refine_ls_goodness_of_fit_ref 1.008
_refine_ls_hydrogen_treatment constr
_refine_ls_matrix_type full
_refine_ls_number_parameters 451
_refine_ls_number_reflns 8860
_refine_ls_number_restraints 0
_refine_ls_restrained_S_all 1.008
_refine_ls_R_factor_all 0.1138
_refine_ls_R_factor_gt 0.0488
_refine_ls_shift/su_max 0.002
_refine_ls_shift/su_mean 0.000
_refine_ls_structure_factor_coef Fsqd
_refine_ls_weighting_details 'calc w=1/[\s^2^(Fo^2^)+(0.0154P)^2^+3.0800P] where P=(Fo^2^+2Fc^2^)/3'
_refine_ls_weighting_scheme calc
_refine_ls_wR_factor_gt 0.0998
_refine_ls_wR_factor_ref 0.1216
_reflns_number_gt 5127
_reflns_number_total 8860
_reflns_threshold_expression I>2\s
_cod_data_source_file om700607m-file002.cif
_cod_data_source_block 2a
_cod_original_cell_volume 6837.0(13)
_cod_database_code 4073766

loop_
_symmetry_equiv_pos_as_xyz
'x, y, z'
'-x+1/2, -y, z+1/2'
'-x, y+1/2, -z+1/2'
'x+1/2, -y+1/2, -z'
'-x, -y, -z'
'x-1/2, y, -z-1/2'
'x, -y-1/2, z-1/2'
'-x-1/2, y-1/2, z'

loop_
_atom_site_label
_atom_site_type_symbol
_atom_site_fract_x
_atom_site_fract_y
_atom_site_fract_z
_atom_site_U_iso_or_equiv
_atom_site_adp_type
_atom_site_occupancy
_atom_site_symmetry_multiplicity
_atom_site_calc_flag
_atom_site_refinement_flags
_atom_site_disorder_assembly
_atom_site_disorder_group
C1 C 0.58388(17) 0.42649(13) 0.83227(12) 0.0213(6) Uani 1 1 d . . .
C2 C 0.62703(19) 0.54341(15) 0.81512(14) 0.0334(7) Uani 1 1 d . . .
H2 H 0.6289 0.5925 0.8005 0.040 Uiso 1 1 calc R . .
C3 C 0.68206(19) 0.51168(15) 0.84999(13) 0.0324(7) Uani 1 1 d . . .
H3 H 0.7305 0.5340 0.8648 0.039 Uiso 1 1 calc R . .
C4 C 0.49800(18) 0.50223(14) 0.76436(12) 0.0255(6) Uani 1 1 d . . .
H4A H 0.4948 0.5554 0.7541 0.031 Uiso 1 1 calc R . .
H4B H 0.4460 0.4886 0.7837 0.031 Uiso 1 1 calc R . .
C5 C 0.50681(18) 0.45688(14) 0.71003(12) 0.0234(6) Uani 1 1 d . . .
C6 C 0.44152(18) 0.41443(14) 0.69038(13) 0.0277(7) Uani 1 1 d . . .
H6 H 0.3919 0.4133 0.7119 0.033 Uiso 1 1 calc R . .
C7 C 0.44705(18) 0.37367(15) 0.64013(13) 0.0305(7) Uani 1 1 d . . .
H7 H 0.4018 0.3446 0.6276 0.037 Uiso 1 1 calc R . .
C8 C 0.51901(19) 0.37554(16) 0.60830(13) 0.0322(7) Uani 1 1 d . . .
H8 H 0.5236 0.3475 0.5739 0.039 Uiso 1 1 calc R . .
C9 C 0.58415(19) 0.41857(16) 0.62702(13) 0.0317(7) Uani 1 1 d . . .
H9 H 0.6332 0.4204 0.6049 0.038 Uiso 1 1 calc R . .
C10 C 0.57893(18) 0.45892(15) 0.67733(13) 0.0291(7) Uani 1 1 d . . .
H10 H 0.6242 0.4880 0.6897 0.035 Uiso 1 1 calc R . .
C11 C 0.70059(18) 0.38157(14) 0.89055(13) 0.0284(7) Uani 1 1 d . . .
H11A H 0.6703 0.3676 0.9258 0.034 Uiso 1 1 calc R . .
H11B H 0.7551 0.4007 0.9022 0.034 Uiso 1 1 calc R . .
C12 C 0.71231(18) 0.31284(14) 0.85310(12) 0.0256(6) Uani 1 1 d . . .
C13 C 0.65353(16) 0.23983(14) 0.77788(12) 0.0222(6) Uani 1 1 d . . .
C14 C 0.69675(18) 0.17345(14) 0.78345(13) 0.0280(6) Uani 1 1 d . . .
H14 H 0.7253 0.1628 0.8181 0.034 Uiso 1 1 calc R . .
C15 C 0.69804(19) 0.12284(15) 0.73833(13) 0.0334(7) Uani 1 1 d . . .
H15 H 0.7278 0.0778 0.7424 0.040 Uiso 1 1 calc R . .
C16 C 0.6570(2) 0.13707(16) 0.68807(14) 0.0354(8) Uani 1 1 d . . .
H16 H 0.6584 0.1022 0.6575 0.042 Uiso 1 1 calc R . .
C17 C 0.6134(2) 0.20270(17) 0.68215(13) 0.0372(8) Uani 1 1 d . . .
H17 H 0.5849 0.2129 0.6474 0.045 Uiso 1 1 calc R . .
C18 C 0.61129(18) 0.25316(15) 0.72649(12) 0.0275(6) Uani 1 1 d . . .
H18 H 0.5807 0.2977 0.7222 0.033 Uiso 1 1 calc R . .
C19 C 0.42953(17) 0.36388(13) 0.84210(11) 0.0209(6) Uani 1 1 d . . .
C20 C 0.30601(18) 0.41773(15) 0.85615(13) 0.0298(7) Uani 1 1 d . . .
H20 H 0.2650 0.4504 0.8704 0.036 Uiso 1 1 calc R . .
C21 C 0.29477(18) 0.36227(15) 0.81792(13) 0.0309(7) Uani 1 1 d . . .
H21 H 0.2447 0.3484 0.8000 0.037 Uiso 1 1 calc R . .
C22 C 0.42236(18) 0.46172(13) 0.91816(12) 0.0246(6) Uani 1 1 d . . .
H22A H 0.3858 0.5043 0.9263 0.029 Uiso 1 1 calc R . .
H22B H 0.4769 0.4814 0.9070 0.029 Uiso 1 1 calc R . .
C23 C 0.43094(18) 0.41507(14) 0.97131(12) 0.0249(6) Uani 1 1 d . . .
C24 C 0.3624(2) 0.38389(18) 0.99732(14) 0.0419(8) Uani 1 1 d . . .
H24 H 0.3094 0.3930 0.9817 0.050 Uiso 1 1 calc R . .
C25 C 0.3701(3) 0.33960(19) 1.04570(15) 0.0505(10) Uani 1 1 d . . .
H25 H 0.3226 0.3187 1.0630 0.061 Uiso 1 1 calc R . .
C26 C 0.4464(2) 0.32594(17) 1.06867(14) 0.0444(9) Uani 1 1 d . . .
H26 H 0.4518 0.2953 1.1016 0.053 Uiso 1 1 calc R . .
C27 C 0.5152(2) 0.35694(17) 1.04372(14) 0.0384(8) Uani 1 1 d . . .
H27 H 0.5679 0.3479 1.0597 0.046 Uiso 1 1 calc R . .
C28 C 0.50766(19) 0.40132(14) 0.99535(13) 0.0300(7) Uani 1 1 d . . .
H28 H 0.5553 0.4225 0.9785 0.036 Uiso 1 1 calc R . .
C29 C 0.38877(18) 0.26371(14) 0.77592(12) 0.0274(6) Uani 1 1 d . . .
H29A H 0.4199 0.2788 0.7413 0.033 Uiso 1 1 calc R . .
H29B H 0.3364 0.2414 0.7630 0.033 Uiso 1 1 calc R . .
C30 C 0.43828(17) 0.20524(14) 0.80855(12) 0.0227(6) Uani 1 1 d . . .
C31 C 0.53969(17) 0.18560(13) 0.88217(11) 0.0213(6) Uani 1 1 d . . .
C32 C 0.55686(18) 0.11090(14) 0.87300(13) 0.0278(7) Uani 1 1 d . . .
H32 H 0.5371 0.0870 0.8393 0.033 Uiso 1 1 calc R . .
C33 C 0.6026(2) 0.07111(15) 0.91273(13) 0.0335(7) Uani 1 1 d . . .
H33 H 0.6128 0.0200 0.9061 0.040 Uiso 1 1 calc R . .
C34 C 0.63356(19) 0.10399(15) 0.96143(13) 0.0324(7) Uani 1 1 d . . .
H34 H 0.6652 0.0762 0.9881 0.039 Uiso 1 1 calc R . .
C35 C 0.6177(2) 0.17848(15) 0.97088(13) 0.0323(7) Uani 1 1 d . . .
H35 H 0.6393 0.2023 1.0040 0.039 Uiso 1 1 calc R . .
C36 C 0.57050(18) 0.21821(14) 0.93211(12) 0.0264(6) Uani 1 1 d . . .
H36 H 0.5588 0.2689 0.9397 0.032 Uiso 1 1 calc R . .
C37 C 0.3930(3) 0.4049(2) 0.4797(2) 0.0810(15) Uani 1 1 d . . .
H37D H 0.3979 0.4481 0.5050 0.122 Uiso 0.25 1 calc PR A 2
H37E H 0.4153 0.4170 0.4418 0.122 Uiso 0.25 1 calc PR A 2
H37F H 0.4238 0.3633 0.4961 0.122 Uiso 0.25 1 calc PR A 2
H37A H 0.4092 0.4566 0.4856 0.122 Uiso 0.75 1 d PR A 1
H37B H 0.4406 0.3761 0.4667 0.122 Uiso 0.75 1 d PR A 1
H37C H 0.3725 0.3842 0.5159 0.122 Uiso 0.75 1 d PR A 1
C38 C 0.3006(3) 0.3048(2) 0.42719(19) 0.0636(11) Uani 1 1 d . . .
H38D H 0.2446 0.2867 0.4206 0.095 Uiso 0.25 1 calc PR B 2
H38E H 0.3335 0.2654 0.4447 0.095 Uiso 0.25 1 calc PR B 2
H38F H 0.3252 0.3193 0.3905 0.095 Uiso 0.25 1 calc PR B 2
H38A H 0.2575 0.2931 0.3992 0.095 Uiso 0.75 1 d PR B 1
H38B H 0.2835 0.2878 0.4654 0.095 Uiso 0.75 1 d PR B 1
H38C H 0.3516 0.2797 0.4162 0.095 Uiso 0.75 1 d PR B 1
N1 N 0.56685(14) 0.49089(11) 0.80450(10) 0.0216(5) Uani 1 1 d . . .
N2 N 0.65513(14) 0.44052(11) 0.86045(10) 0.0248(5) Uani 1 1 d . . .
N3 N 0.64718(14) 0.29480(11) 0.82140(9) 0.0200(5) Uani 1 1 d . . .
N4 N 0.38832(14) 0.41807(11) 0.87059(10) 0.0220(5) Uani 1 1 d . . .
N5 N 0.37061(14) 0.32986(11) 0.81025(10) 0.0224(5) Uani 1 1 d . . .
N6 N 0.49621(14) 0.23216(11) 0.84396(9) 0.0208(5) Uani 1 1 d . . .
Ni1 Ni 0.53751(2) 0.332357(16) 0.835880(14) 0.01825(9) Uani 1 1 d . . .
O1 O 0.77998(13) 0.28133(11) 0.85528(10) 0.0406(6) Uani 1 1 d . . .
O2 O 0.41945(13) 0.13971(10) 0.79940(9) 0.0336(5) Uani 1 1 d . . .
O3 O 0.24202(18) 0.43781(17) 0.45127(13) 0.0837(10) Uani 1 1 d . . .
S1 S 0.31696(9) 0.40081(7) 0.42850(6) 0.0511(3) Uani 0.75 1 d P C 1
S1A S 0.2976(3) 0.3822(3) 0.47362(16) 0.0623(13) Uani 0.25 1 d P C 2

loop_
_atom_site_aniso_label
_atom_site_aniso_U_11
_atom_site_aniso_U_22
_atom_site_aniso_U_33
_atom_site_aniso_U_23
_atom_site_aniso_U_13
_atom_site_aniso_U_12
C1 0.0227(15) 0.0174(11) 0.0239(14) -0.0010(11) 0.0020(12) 0.0004(10)
C2 0.0375(19) 0.0200(13) 0.0427(19) 0.0028(13) -0.0002(15) -0.0099(13)
C3 0.0329(18) 0.0239(14) 0.0404(19) -0.0017(13) -0.0081(14) -0.0118(12)
C4 0.0313(16) 0.0185(12) 0.0267(16) 0.0066(11) -0.0021(13) 0.0010(12)
C5 0.0274(16) 0.0204(12) 0.0225(15) 0.0061(11) -0.0038(12) 0.0017(11)
C6 0.0268(17) 0.0263(14) 0.0300(16) 0.0073(12) -0.0020(13) 0.0001(12)
C7 0.0273(18) 0.0277(14) 0.0365(18) 0.0051(13) -0.0072(14) -0.0045(12)
C8 0.0353(19) 0.0332(15) 0.0281(17) -0.0027(13) -0.0027(14) 0.0028(13)
C9 0.0246(17) 0.0407(17) 0.0298(17) 0.0024(14) 0.0034(13) 0.0036(13)
C10 0.0236(17) 0.0286(14) 0.0350(18) 0.0036(12) 0.0000(13) -0.0026(12)
C11 0.0252(17) 0.0279(14) 0.0322(17) 0.0005(12) -0.0064(13) -0.0031(12)
C12 0.0208(16) 0.0235(13) 0.0326(17) 0.0057(11) -0.0040(13) -0.0025(11)
C13 0.0184(15) 0.0219(12) 0.0262(15) 0.0011(11) 0.0044(12) -0.0028(11)
C14 0.0243(16) 0.0238(13) 0.0361(17) 0.0042(13) 0.0011(13) 0.0037(12)
C15 0.0328(19) 0.0245(14) 0.043(2) -0.0009(13) 0.0064(15) 0.0040(13)
C16 0.040(2) 0.0317(15) 0.0345(18) -0.0119(14) 0.0083(15) -0.0005(14)
C17 0.042(2) 0.0420(18) 0.0278(17) -0.0061(14) -0.0010(15) 0.0014(15)
C18 0.0268(17) 0.0256(14) 0.0301(17) 0.0017(12) -0.0010(13) 0.0020(12)
C19 0.0246(15) 0.0148(11) 0.0233(15) 0.0014(11) -0.0002(12) 0.0002(10)
C20 0.0199(16) 0.0296(14) 0.0398(18) 0.0022(13) 0.0053(13) 0.0048(12)
C21 0.0199(16) 0.0302(14) 0.0425(19) 0.0002(14) -0.0029(14) 0.0013(12)
C22 0.0277(17) 0.0185(12) 0.0275(15) -0.0051(11) 0.0037(13) -0.0008(11)
C23 0.0310(17) 0.0195(12) 0.0243(15) -0.0054(11) 0.0045(13) -0.0003(11)
C24 0.036(2) 0.055(2) 0.0345(19) 0.0050(16) -0.0007(16) -0.0098(16)
C25 0.059(3) 0.054(2) 0.038(2) 0.0088(17) 0.0097(19) -0.0164(19)
C26 0.071(3) 0.0313(16) 0.0308(18) 0.0037(14) -0.0041(18) 0.0006(17)
C27 0.046(2) 0.0341(16) 0.0349(19) -0.0030(14) -0.0056(16) 0.0093(15)
C28 0.0361(19) 0.0238(13) 0.0302(17) -0.0052(12) 0.0003(14) 0.0008(12)
C29 0.0276(17) 0.0235(13) 0.0309(16) -0.0064(12) -0.0037(13) -0.0016(12)
C30 0.0222(16) 0.0207(13) 0.0252(15) -0.0020(11) 0.0025(12) -0.0019(11)
C31 0.0245(15) 0.0187(12) 0.0208(14) 0.0016(10) 0.0032(12) -0.0024(11)
C32 0.0359(18) 0.0195(12) 0.0278(16) -0.0002(11) -0.0039(13) -0.0013(12)
C33 0.041(2) 0.0216(13) 0.0381(19) 0.0042(13) -0.0022(15) 0.0018(13)
C34 0.0362(19) 0.0304(15) 0.0306(17) 0.0105(13) -0.0077(14) 0.0002(13)
C35 0.042(2) 0.0316(16) 0.0234(16) 0.0019(12) -0.0056(14) -0.0087(13)
C36 0.0328(17) 0.0224(13) 0.0239(15) 0.0000(11) 0.0005(13) -0.0033(12)
C37 0.055(3) 0.088(3) 0.100(4) -0.043(3) -0.022(3) 0.032(2)
C38 0.053(3) 0.056(2) 0.082(3) 0.005(2) -0.004(2) 0.003(2)
N1 0.0245(13) 0.0140(10) 0.0264(13) 0.0025(9) -0.0022(10) -0.0023(9)
N2 0.0247(14) 0.0205(11) 0.0292(13) 0.0001(10) -0.0041(11) -0.0048(10)
N3 0.0193(12) 0.0174(10) 0.0234(13) 0.0010(9) -0.0003(9) 0.0004(9)
N4 0.0190(13) 0.0212(11) 0.0259(13) -0.0013(9) 0.0003(10) 0.0019(9)
N5 0.0197(13) 0.0189(10) 0.0286(13) -0.0009(10) -0.0024(10) -0.0015(9)
N6 0.0221(12) 0.0162(10) 0.0240(13) 0.0014(9) -0.0018(10) -0.0009(9)
Ni1 0.01787(18) 0.01441(14) 0.02247(18) 0.00018(14) -0.00066(15) -0.00088(13)
O1 0.0211(12) 0.0350(11) 0.0657(16) -0.0073(11) -0.0101(11) 0.0040(9)
O2 0.0336(13) 0.0186(9) 0.0487(14) -0.0075(9) -0.0104(10) -0.0012(9)
O3 0.067(2) 0.099(2) 0.086(2) -0.0314(18) -0.0277(17) 0.0575(18)
S1 0.0682(9) 0.0459(7) 0.0391(8) -0.0017(6) -0.0091(7) 0.0147(6)
S1A 0.056(3) 0.108(3) 0.023(2) 0.013(2) 0.0171(18) 0.040(2)

loop_
_atom_type_symbol
_atom_type_description
_atom_type_scat_dispersion_real
_atom_type_scat_dispersion_imag
_atom_type_scat_source
C C 0.0033 0.0016 'International Tables Vol C Tables 4.2.6.8 and 6.1.1.4'
H H 0.0000 0.0000 'International Tables Vol C Tables 4.2.6.8 and 6.1.1.4'
N N 0.0061 0.0033 'International Tables Vol C Tables 4.2.6.8 and 6.1.1.4'
O O 0.0106 0.0060 'International Tables Vol C Tables 4.2.6.8 and 6.1.1.4'
Ni Ni 0.3393 1.1124 'International Tables Vol C Tables 4.2.6.8 and 6.1.1.4'
S S 0.1246 0.1234 'International Tables Vol C Tables 4.2.6.8 and 6.1.1.4'

loop_
_geom_angle_atom_site_label_1
_geom_angle_atom_site_label_2
_geom_angle_atom_site_label_3
_geom_angle
N2 C1 N1 104.2(2)
N2 C1 Ni1 119.68(18)
N1 C1 Ni1 136.0(2)
C3 C2 N1 106.8(2)
C3 C2 H2 126.6
N1 C2 H2 126.6
C2 C3 N2 107.0(3)
C2 C3 H3 126.5
N2 C3 H3 126.5
N1 C4 C5 112.5(2)
N1 C4 H4A 109.1
C5 C4 H4A 109.1
N1 C4 H4B 109.1
C5 C4 H4B 109.1
H4A C4 H4B 107.8
C6 C5 C10 118.5(3)
C6 C5 C4 120.1(3)
C10 C5 C4 121.3(3)
C7 C6 C5 121.5(3)
C7 C6 H6 119.3
C5 C6 H6 119.3
C6 C7 C8 119.6(3)
C6 C7 H7 120.2
C8 C7 H7 120.2
C9 C8 C7 119.5(3)
C9 C8 H8 120.3
C7 C8 H8 120.3
C10 C9 C8 121.0(3)
C10 C9 H9 119.5
C8 C9 H9 119.5
C9 C10 C5 119.9(3)
C9 C10 H10 120.0
C5 C10 H10 120.0
N2 C11 C12 112.1(2)
N2 C11 H11A 109.2
C12 C11 H11A 109.2
N2 C11 H11B 109.2
C12 C11 H11B 109.2
H11A C11 H11B 107.9
O1 C12 N3 128.1(3)
O1 C12 C11 117.3(3)
N3 C12 C11 114.5(2)
C14 C13 C18 118.3(3)
C14 C13 N3 124.7(3)
C18 C13 N3 117.0(2)
C15 C14 C13 120.0(3)
C15 C14 H14 120.0
C13 C14 H14 120.0
C16 C15 C14 120.9(3)
C16 C15 H15 119.5
C14 C15 H15 119.5
C15 C16 C17 119.6(3)
C15 C16 H16 120.2
C17 C16 H16 120.2
C18 C17 C16 120.2(3)
C18 C17 H17 119.9
C16 C17 H17 119.9
C17 C18 C13 121.0(3)
C17 C18 H18 119.5
C13 C18 H18 119.5
N4 C19 N5 104.1(2)
N4 C19 Ni1 136.7(2)
N5 C19 Ni1 119.22(19)
C21 C20 N4 107.1(2)
C21 C20 H20 126.4
N4 C20 H20 126.4
C20 C21 N5 106.2(3)
C20 C21 H21 126.9
N5 C21 H21 126.9
N4 C22 C23 110.8(2)
N4 C22 H22A 109.5
C23 C22 H22A 109.5
N4 C22 H22B 109.5
C23 C22 H22B 109.5
H22A C22 H22B 108.1
C24 C23 C28 118.3(3)
C24 C23 C22 120.8(3)
C28 C23 C22 121.0(3)
C25 C24 C23 121.0(3)
C25 C24 H24 119.5
C23 C24 H24 119.5
C26 C25 C24 120.1(3)
C26 C25 H25 120.0
C24 C25 H25 120.0
C25 C26 C27 119.8(3)
C25 C26 H26 120.1
C27 C26 H26 120.1
C26 C27 C28 120.3(3)
C26 C27 H27 119.9
C28 C27 H27 119.9
C27 C28 C23 120.6(3)
C27 C28 H28 119.7
C23 C28 H28 119.7
N5 C29 C30 113.4(2)
N5 C29 H29A 108.9
C30 C29 H29A 108.9
N5 C29 H29B 108.9
C30 C29 H29B 108.9
H29A C29 H29B 107.7
O2 C30 N6 128.6(2)
O2 C30 C29 116.2(2)
N6 C30 C29 115.2(2)
C32 C31 C36 117.6(2)
C32 C31 N6 125.4(2)
C36 C31 N6 117.0(2)
C33 C32 C31 120.4(3)
C33 C32 H32 119.8
C31 C32 H32 119.8
C34 C33 C32 121.5(3)
C34 C33 H33 119.2
C32 C33 H33 119.2
C33 C34 C35 118.8(3)
C33 C34 H34 120.6
C35 C34 H34 120.6
C36 C35 C34 120.1(3)
C36 C35 H35 120.0
C34 C35 H35 120.0
C35 C36 C31 121.6(2)
C35 C36 H36 119.2
C31 C36 H36 119.2
S1A C37 H37D 109.5
S1 C37 H37D 120.6
S1A C37 H37E 109.5
S1 C37 H37E 69.5
H37D C37 H37E 109.5
S1A C37 H37F 109.5
S1 C37 H37F 127.3
H37D C37 H37F 109.5
H37E C37 H37F 109.5
S1A C37 H37A 120.9
S1 C37 H37A 109.4
H37E C37 H37A 79.3
H37F C37 H37A 122.4
S1A C37 H37B 126.9
S1 C37 H37B 109.4
H37D C37 H37B 122.8
H37E C37 H37B 63.0
H37F C37 H37B 46.5
H37A C37 H37B 109.5
S1A C37 H37C 69.6
S1 C37 H37C 109.6
H37D C37 H37C 79.3
H37E C37 H37C 170.5
H37F C37 H37C 63.1
H37A C37 H37C 109.5
H37B C37 H37C 109.5
S1 C38 H38D 118.2
S1A C38 H38D 109.5
S1 C38 H38E 128.8
S1A C38 H38E 109.5
H38D C38 H38E 109.5
S1 C38 H38F 71.9
S1A C38 H38F 109.5
H38D C38 H38F 109.5
H38E C38 H38F 109.5
S1 C38 H38A 109.5
S1A C38 H38A 123.9
H38E C38 H38A 120.8
H38F C38 H38A 76.7
S1 C38 H38B 109.6
S1A C38 H38B 71.6
H38D C38 H38B 77.0
H38E C38 H38B 63.3
H38F C38 H38B 172.1
H38A C38 H38B 109.5
S1 C38 H38C 109.3
S1A C38 H38C 123.2
H38D C38 H38C 126.5
H38E C38 H38C 46.4
H38F C38 H38C 63.1
H38A C38 H38C 109.5
H38B C38 H38C 109.5
C1 N1 C2 110.9(2)
C1 N1 C4 125.2(2)
C2 N1 C4 123.8(2)
C1 N2 C3 111.1(2)
C1 N2 C11 121.7(2)
C3 N2 C11 126.7(2)
C12 N3 C13 120.5(2)
C12 N3 Ni1 123.42(19)
C13 N3 Ni1 115.77(17)
C19 N4 C20 110.9(2)
C19 N4 C22 124.6(2)
C20 N4 C22 123.5(2)
C19 N5 C21 111.7(2)
C19 N5 C29 121.5(2)
C21 N5 C29 126.6(2)
C30 N6 C31 121.5(2)
C30 N6 Ni1 121.41(17)
C31 N6 Ni1 116.22(16)
C19 Ni1 C1 96.21(11)
C19 Ni1 N6 87.11(10)
C1 Ni1 N6 175.37(11)
C19 Ni1 N3 173.78(10)
C1 Ni1 N3 86.43(10)
N6 Ni1 N3 90.59(9)
S1A O3 S1 45.97(16)
O3 S1 C37 108.89(19)
O3 S1 C38 108.9(2)
C37 S1 C38 99.4(2)
O3 S1A C37 117.3(4)
O3 S1A C38 110.2(3)
C37 S1A C38 103.2(3)
O3 S1A H37C 134.1
C38 S1A H37C 112.4
O3 S1A H38B 124.0
C37 S1A H38B 112.8
H37C S1A H38B 101.3

loop_
_geom_bond_atom_site_label_1
_geom_bond_atom_site_label_2
_geom_bond_distance
C1 N2 1.356(3)
C1 N1 1.358(3)
C1 Ni1 1.860(2)
C2 C3 1.338(4)
C2 N1 1.385(3)
C2 H2 0.9500
C3 N2 1.378(3)
C3 H3 0.9500
C4 N1 1.474(3)
C4 C5 1.513(4)
C4 H4A 0.9900
C4 H4B 0.9900
C5 C6 1.387(4)
C5 C10 1.399(4)
C6 C7 1.385(4)
C6 H6 0.9500
C7 C8 1.386(4)
C7 H7 0.9500
C8 C9 1.385(4)
C8 H8 0.9500
C9 C10 1.382(4)
C9 H9 0.9500
C10 H10 0.9500
C11 N2 1.473(3)
C11 C12 1.528(4)
C11 H11A 0.9900
C11 H11B 0.9900
C12 O1 1.241(3)
C12 N3 1.332(3)
C13 C14 1.395(4)
C13 C18 1.401(4)
C13 N3 1.422(3)
C14 C15 1.392(4)
C14 H14 0.9500
C15 C16 1.372(4)
C15 H15 0.9500
C16 C17 1.387(4)
C16 H16 0.9500
C17 C18 1.377(4)
C17 H17 0.9500
C18 H18 0.9500
C19 N4 1.359(3)
C19 N5 1.359(3)
C19 Ni1 1.853(3)
C20 C21 1.352(4)
C20 N4 1.381(4)
C20 H20 0.9500
C21 N5 1.377(4)
C21 H21 0.9500
C22 N4 1.468(3)
C22 C23 1.503(4)
C22 H22A 0.9900
C22 H22B 0.9900
C23 C24 1.389(4)
C23 C28 1.391(4)
C24 C25 1.387(4)
C24 H24 0.9500
C25 C26 1.375(5)
C25 H25 0.9500
C26 C27 1.379(5)
C26 H26 0.9500
C27 C28 1.387(4)
C27 H27 0.9500
C28 H28 0.9500
C29 N5 1.467(3)
C29 C30 1.529(4)
C29 H29A 0.9900
C29 H29B 0.9900
C30 O2 1.240(3)
C30 N6 1.343(3)
C31 C32 1.393(3)
C31 C36 1.396(4)
C31 N6 1.413(3)
C32 C33 1.388(4)
C32 H32 0.9500
C33 C34 1.375(4)
C33 H33 0.9500
C34 C35 1.386(4)
C34 H34 0.9500
C35 C36 1.386(4)
C35 H35 0.9500
C36 H36 0.9500
C37 S1A 1.612(6)
C37 S1 1.720(4)
C37 H37D 0.9800
C37 H37E 0.9800
C37 H37F 0.9800
C37 H37A 0.9801
C37 H37B 0.9799
C37 H37C 0.9799
C38 S1 1.753(4)
C38 S1A 1.767(6)
C38 H38D 0.9800
C38 H38E 0.9800
C38 H38F 0.9800
C38 H38A 0.9801
C38 H38B 0.9800
C38 H38C 0.9801
N3 Ni1 1.939(2)
N6 Ni1 1.938(2)
O3 S1A 1.447(5)
O3 S1 1.488(3)
S1A H37C 1.5680
S1A H38B 1.7295
